data_7028185
loop_
_publ_author_name
'McLean, Iain J.'
'Hernandez-Molina, Rita'
'Sokolov, Maxim N.'
'Seo, Mi-Sook'
'Virovets, Alexander V.'
'Elsegood, Mark R. J.'
'Clegg, William'
'Sykes, A. Geoffrey'

_publ_section_title
;
 Preparation, structure and properties of three
 [MoxW4&#x2212;xS4(H2O)12]5+ (x&#x2005;=&#x2005;1--3) and
 [MoW3Se4(H2O)12]5+ cuboidal complexes alongside [Mo4S4(H2O)12]5+ and
 [Mo4Se4(H2O)12]5+
;
_journal_issue 15
_journal_name_full 'Journal of the Chemical Society, Dalton Transactions'
_journal_page_first 2557
_journal_paper_doi 10.1039/a803396j
_journal_year 1998
_chemical_formula_sum 'C42 H103 Mo O46 S10 W3'
_chemical_formula_weight 2312.33
_chemical_name_systematic
;
 ?
;
_space_group_IT_number 15
_symmetry_cell_setting monoclinic
_symmetry_space_group_name_Hall '-C 2yc'
_symmetry_space_group_name_H-M 'C 1 2/c 1'
_atom_sites_solution_hydrogens geom
_atom_sites_solution_primary direct
_atom_sites_solution_secondary difmap
_audit_creation_method SHELXL-97
_cell_angle_alpha 90.00
_cell_angle_beta 110.311(2)
_cell_angle_gamma 90.00
_cell_formula_units_Z 4
_cell_length_a 13.8310(7)
_cell_length_b 31.0531(17)
_cell_length_c 19.7278(10)
_cell_measurement_reflns_used 16553
_cell_measurement_temperature 160(2)
_cell_measurement_theta_max 28.81
_cell_measurement_theta_min 2.20
_cell_volume 7946.2(7)
_computing_cell_refinement 'local programs'
_computing_data_collection 'Siemens SMART'
_computing_data_reduction 'Siemens SAINT'
_computing_molecular_graphics 'Siemens SHELXTL'
_computing_publication_material 'SHELXTL and local programs'
_computing_structure_refinement 'Siemens SHELXTL'
_computing_structure_solution 'Siemens SHELXTL'
_diffrn_ambient_temperature 160(2)
_diffrn_measurement_device_type 'Siemens SMART CCD diffractometer'
_diffrn_measurement_method '\w rotation with narrow frames'
_diffrn_radiation_monochromator graphite
_diffrn_radiation_source 'fine-focus sealed tube'
_diffrn_radiation_type MoK\a
_diffrn_radiation_wavelength 0.71073
_diffrn_reflns_av_R_equivalents 0.0372
_diffrn_reflns_av_sigmaI/netI 0.0458
_diffrn_reflns_limit_h_max 17
_diffrn_reflns_limit_h_min -18
_diffrn_reflns_limit_k_max 40
_diffrn_reflns_limit_k_min -41
_diffrn_reflns_limit_l_max 25
_diffrn_reflns_limit_l_min -26
_diffrn_reflns_number 29322
_diffrn_reflns_theta_max 28.86
_diffrn_reflns_theta_min 1.70
_diffrn_standards_decay_% 0
_diffrn_standards_number 0
_exptl_absorpt_coefficient_mu 4.841
_exptl_absorpt_correction_T_max 0.263
_exptl_absorpt_correction_T_min 0.209
_exptl_absorpt_correction_type empirical
_exptl_crystal_colour 'dark red'
_exptl_crystal_density_diffrn 1.933
_exptl_crystal_density_method 'not measured'
_exptl_crystal_description prism
_exptl_crystal_F_000 4588
_exptl_crystal_size_max 0.18
_exptl_crystal_size_mid 0.15
_exptl_crystal_size_min 0.09
_refine_diff_density_max 1.522
_refine_diff_density_min -1.636
_refine_diff_density_rms 0.187
_refine_ls_extinction_coef 0.000037(11)
_refine_ls_extinction_expression Fc^*^=kFc[1+0.001xFc^2^\l^3^/sin(2\q)]^-1/4^
_refine_ls_extinction_method SHELXL
_refine_ls_goodness_of_fit_ref 1.030
_refine_ls_hydrogen_treatment mixed
_refine_ls_matrix_type full
_refine_ls_number_parameters 532
_refine_ls_number_reflns 9508
_refine_ls_number_restraints 121
_refine_ls_restrained_S_all 1.027
_refine_ls_R_factor_all 0.0499
_refine_ls_R_factor_gt 0.0303
_refine_ls_shift/su_max 0.002
_refine_ls_shift/su_mean 0.000
_refine_ls_structure_factor_coef Fsqd
_refine_ls_weighting_details 'w=1/[\s^2^(Fo^2^)+(0.0396P)^2^+0.0000P] where P=(Fo^2^+2Fc^2^)/3'
_refine_ls_weighting_scheme calc
_refine_ls_wR_factor_gt 0.0707
_refine_ls_wR_factor_ref 0.0762
_reflns_number_gt 7366
_reflns_number_total 9508
_reflns_threshold_expression >2sigma(I)
_cod_data_source_file j803396sup1.cif
_cod_data_source_block ags25
_cod_depositor_comments
;
The following automatic conversions were performed:

'_refine_ls_weighting_scheme' value 'calc
w=1/[\s^2^(Fo^2^)+(0.0396P)^2^+0.0000P] where P=(Fo^2^+2Fc^2^)/3' was
changed to 'calc'. New tag '_refine_ls_weighting_details' was
created. The value of the new tag was set to
'w=1/[\s^2^(Fo^2^)+(0.0396P)^2^+0.0000P] where P=(Fo^2^+2Fc^2^)/3'.

Automatic conversion script
Id: cif_fix_values 3143 2015-03-26 13:38:13Z robertas 
;
_cod_original_sg_symbol_H-M 'C 2/c'
_cod_database_code 7028185

loop_
_symmetry_equiv_pos_as_xyz
'x, y, z'
'-x, y, -z+1/2'
'x+1/2, y+1/2, z'
'-x+1/2, y+1/2, -z+1/2'
'-x, -y, -z'
'x, -y, z-1/2'
'-x+1/2, -y+1/2, -z'
'x+1/2, -y+1/2, z-1/2'

loop_
_atom_site_label
_atom_site_type_symbol
_atom_site_fract_x
_atom_site_fract_y
_atom_site_fract_z
_atom_site_U_iso_or_equiv
_atom_site_adp_type
_atom_site_occupancy
_atom_site_calc_flag
_atom_site_refinement_flags
_atom_site_disorder_assembly
_atom_site_disorder_group
W1 W 0.538863(13) 0.041513(6) 0.326730(10) 0.01812(7) Uani 0.7857(11) d P . .
W2 W 0.405969(14) -0.023874(6) 0.256756(12) 0.02289(8) Uani 0.7106(11) d P . .
Mo1 Mo 0.538863(13) 0.041513(6) 0.326730(10) 0.01812(7) Uani 0.2143(11) d P . .
Mo2 Mo 0.405969(14) -0.023874(6) 0.256756(12) 0.02289(8) Uani 0.2894(11) d P . .
S1 S 0.56192(8) -0.03269(3) 0.35358(7) 0.0255(2) Uani 1 d . . .
S2 S 0.63327(7) 0.05052(3) 0.24839(6) 0.0202(2) Uani 1 d . . .
O1 O 0.5518(2) 0.11011(9) 0.33903(14) 0.0219(6) Uani 1 d . . .
O2 O 0.6804(2) 0.04692(9) 0.41706(15) 0.0246(6) Uani 1 d . . .
O3 O 0.4860(2) 0.04901(9) 0.41532(15) 0.0258(7) Uani 1 d . . .
O4 O 0.3350(2) -0.02946(9) 0.33616(17) 0.0297(7) Uani 1 d . . .
O5 O 0.3893(2) -0.09284(9) 0.25635(19) 0.0380(9) Uani 1 d . . .
O6 O 0.2440(2) -0.02957(9) 0.18904(17) 0.0268(7) Uani 1 d . . .
S3 S 0.61958(7) 0.38422(3) 0.48067(6) 0.0213(2) Uani 1 d . . .
O7 O 0.5165(2) 0.40113(9) 0.44212(17) 0.0321(7) Uani 1 d . . .
O8 O 0.6883(2) 0.39238(10) 0.44139(16) 0.0293(7) Uani 1 d . . .
O9 O 0.6620(2) 0.40001(9) 0.55524(15) 0.0264(7) Uani 1 d . . .
C1 C 0.6062(3) 0.32785(13) 0.4858(2) 0.0199(8) Uani 1 d . . .
C2 C 0.6667(3) 0.30516(13) 0.5459(2) 0.0233(9) Uani 1 d . . .
H2 H 0.7115 0.3199 0.5870 0.028 Uiso 1 calc R . .
C3 C 0.6610(3) 0.26081(14) 0.5455(2) 0.0262(10) Uani 1 d . . .
H3 H 0.7028 0.2453 0.5867 0.031 Uiso 1 calc R . .
C4 C 0.5964(3) 0.23832(14) 0.4867(2) 0.0247(9) Uani 1 d . . .
C5 C 0.5339(3) 0.26201(14) 0.4277(2) 0.0276(10) Uani 1 d . . .
H5 H 0.4872 0.2473 0.3873 0.033 Uiso 1 calc R . .
C6 C 0.5385(3) 0.30612(14) 0.4270(2) 0.0262(10) Uani 1 d . . .
H6 H 0.4954 0.3218 0.3863 0.031 Uiso 1 calc R . .
C7 C 0.5926(4) 0.18979(14) 0.4864(3) 0.0335(11) Uani 1 d . . .
H7A H 0.5206 0.1802 0.4665 0.050 Uiso 1 calc R . .
H7B H 0.6240 0.1791 0.5360 0.050 Uiso 1 calc R . .
H7C H 0.6306 0.1785 0.4566 0.050 Uiso 1 calc R . .
S4 S 0.30402(8) 0.16643(4) 0.27033(6) 0.0274(2) Uani 1 d . . .
O10 O 0.2066(3) 0.15606(10) 0.27863(19) 0.0423(9) Uani 1 d . . .
O11 O 0.3917(2) 0.15473(10) 0.33470(16) 0.0360(8) Uani 1 d . . .
O12 O 0.3144(2) 0.14916(10) 0.20439(16) 0.0317(7) Uani 1 d . . .
C8 C 0.3078(3) 0.22301(13) 0.2628(2) 0.0226(9) Uani 1 d . . .
C9 C 0.2638(3) 0.24959(15) 0.3001(3) 0.0319(11) Uani 1 d . . .
H9 H 0.2275 0.2374 0.3284 0.038 Uiso 1 calc R . .
C10 C 0.2723(3) 0.29344(15) 0.2964(3) 0.0332(11) Uani 1 d . . .
H10 H 0.2423 0.3114 0.3228 0.040 Uiso 1 calc R . .
C11 C 0.3244(3) 0.31230(14) 0.2545(2) 0.0300(10) Uani 1 d . . .
C12 C 0.3681(4) 0.28502(15) 0.2180(2) 0.0331(11) Uani 1 d . . .
H12 H 0.4040 0.2969 0.1893 0.040 Uiso 1 calc R . .
C13 C 0.3608(3) 0.24069(14) 0.2224(2) 0.0294(10) Uani 1 d . . .
H13 H 0.3924 0.2225 0.1974 0.035 Uiso 1 calc R . .
C14 C 0.3359(4) 0.36058(15) 0.2501(3) 0.0413(12) Uani 1 d . . .
H14A H 0.4092 0.3679 0.2645 0.062 Uiso 1 calc R . .
H14B H 0.3062 0.3748 0.2827 0.062 Uiso 1 calc R . .
H14C H 0.2999 0.3703 0.2005 0.062 Uiso 1 calc R . .
S5 S 0.0868(5) 0.65005(11) 0.9173(5) 0.0298(12) Uani 0.639(17) d PU A 1
O13 O 0.1445(6) 0.63851(18) 0.8691(6) 0.036(2) Uani 0.639(17) d PU A 1
O14 O 0.1381(5) 0.6392(2) 0.9904(6) 0.0429(19) Uani 0.639(17) d PU A 1
S5A S 0.0631(5) 0.65359(18) 0.8847(6) 0.0190(13) Uani 0.361(17) d PU A 2
O13A O 0.0963(11) 0.6472(4) 0.8225(9) 0.034(4) Uani 0.361(17) d PU A 2
O14A O 0.1456(11) 0.6377(4) 0.9499(10) 0.046(4) Uani 0.361(17) d PU A 2
O15 O -0.0264(3) 0.63328(10) 0.8810(2) 0.0444(9) Uani 1 d U . .
C15 C 0.0643(3) 0.70808(14) 0.9033(3) 0.0324(11) Uani 1 d . . .
C16 C 0.1200(3) 0.73203(15) 0.9635(3) 0.0365(11) Uani 1 d . . .
H16 H 0.1624 0.7181 1.0065 0.044 Uiso 1 calc R . .
C17 C 0.1131(3) 0.77614(14) 0.9603(3) 0.0318(11) Uani 1 d . . .
H17 H 0.1517 0.7926 1.0014 0.038 Uiso 1 calc R . .
C18 C 0.0519(3) 0.79725(14) 0.8991(3) 0.0314(11) Uani 1 d . . .
C19 C -0.0060(4) 0.77238(17) 0.8405(3) 0.0400(12) Uani 1 d . . .
H19 H -0.0508 0.7862 0.7983 0.048 Uiso 1 calc R . .
C20 C 0.0002(4) 0.72817(17) 0.8423(3) 0.0435(13) Uani 1 d . . .
H20 H -0.0396 0.7117 0.8016 0.052 Uiso 1 calc R . .
C21 C 0.0462(4) 0.84577(16) 0.8963(3) 0.0511(15) Uani 1 d . . .
H21A H 0.0818 0.8566 0.8646 0.077 Uiso 1 calc R . .
H21B H 0.0792 0.8575 0.9450 0.077 Uiso 1 calc R . .
H21C H -0.0262 0.8548 0.8774 0.077 Uiso 1 calc R . .
O1W O 0.1166(2) 0.03736(9) 0.14172(17) 0.0292(7) Uani 1 d . . .
O2W O 0.6144(2) 0.07965(9) 0.54516(16) 0.0278(7) Uani 1 d . . .
O3W O 0.1046(2) 0.07917(10) 0.25938(16) 0.0318(7) Uani 1 d . . .
O4W O 0.1889(2) -0.08644(10) 0.07936(17) 0.0354(8) Uani 1 d . . .
O5W O 0.7789(2) -0.01604(10) 0.50067(17) 0.0381(8) Uani 1 d . . .
O6WA O -0.0475(4) -0.0180(2) 0.1025(4) 0.0141(14) Uani 0.40 d PU B 1
O6WB O -0.0072(6) -0.0346(4) 0.1617(7) 0.075(4) Uani 0.40 d PU C 2
O6WC O -0.0231(11) -0.0083(5) 0.0276(8) 0.029(3) Uani 0.20 d PU . 3
O7WA O 0.1819(4) 0.0115(2) 0.3528(3) 0.0292(19) Uani 0.492(8) d PU D 1
O7WB O 0.1377(4) -0.0157(2) 0.2953(3) 0.036(2) Uani 0.508(8) d PU D 2
O8WA O 0.3009(6) 0.0668(5) 0.4059(4) 0.021(3) Uani 0.43(2) d PU E 1
O8WB O 0.3243(7) 0.0918(5) 0.4169(5) 0.043(4) Uani 0.57(2) d PU E 2

loop_
_atom_site_aniso_label
_atom_site_aniso_U_11
_atom_site_aniso_U_22
_atom_site_aniso_U_33
_atom_site_aniso_U_23
_atom_site_aniso_U_13
_atom_site_aniso_U_12
W1 0.01425(10) 0.01330(10) 0.02678(11) 0.00150(8) 0.00709(7) -0.00013(7)
W2 0.01710(11) 0.01356(11) 0.04301(15) 0.00548(9) 0.01674(9) 0.00218(7)
Mo1 0.01425(10) 0.01330(10) 0.02678(11) 0.00150(8) 0.00709(7) -0.00013(7)
Mo2 0.01710(11) 0.01356(11) 0.04301(15) 0.00548(9) 0.01674(9) 0.00218(7)
S1 0.0203(5) 0.0162(5) 0.0453(7) 0.0069(5) 0.0181(5) 0.0034(4)
S2 0.0160(5) 0.0162(5) 0.0281(5) -0.0025(4) 0.0073(4) -0.0008(4)
O1 0.0267(15) 0.0138(14) 0.0252(15) -0.0014(12) 0.0091(12) -0.0009(11)
O2 0.0179(14) 0.0239(16) 0.0299(16) 0.0014(13) 0.0055(12) -0.0018(12)
O3 0.0228(15) 0.0262(16) 0.0328(17) 0.0074(13) 0.0151(13) 0.0043(12)
O4 0.0249(16) 0.0254(16) 0.049(2) 0.0098(15) 0.0254(15) 0.0048(13)
O5 0.0266(16) 0.0115(15) 0.084(3) 0.0101(16) 0.0291(17) 0.0004(12)
O6 0.0172(14) 0.0224(15) 0.0434(19) -0.0042(14) 0.0136(14) -0.0031(12)
S3 0.0189(5) 0.0194(5) 0.0263(5) 0.0027(4) 0.0087(4) -0.0006(4)
O7 0.0229(15) 0.0259(17) 0.0430(19) 0.0057(15) 0.0058(14) 0.0022(13)
O8 0.0287(16) 0.0314(17) 0.0323(17) 0.0047(14) 0.0161(14) -0.0030(13)
O9 0.0297(16) 0.0191(15) 0.0312(17) -0.0036(13) 0.0114(13) -0.0055(12)
C1 0.0175(19) 0.022(2) 0.022(2) -0.0030(17) 0.0099(16) 0.0000(16)
C2 0.021(2) 0.024(2) 0.023(2) -0.0011(18) 0.0056(17) -0.0011(17)
C3 0.024(2) 0.024(2) 0.027(2) 0.0022(19) 0.0043(18) 0.0007(18)
C4 0.025(2) 0.023(2) 0.033(2) -0.0024(19) 0.0174(19) -0.0007(17)
C5 0.030(2) 0.029(2) 0.025(2) -0.008(2) 0.0097(19) -0.0085(19)
C6 0.025(2) 0.032(2) 0.019(2) 0.0024(19) 0.0048(18) -0.0031(19)
C7 0.037(3) 0.022(2) 0.046(3) -0.004(2) 0.019(2) -0.003(2)
S4 0.0276(6) 0.0239(6) 0.0307(6) -0.0042(5) 0.0099(5) 0.0050(4)
O10 0.0399(19) 0.0298(18) 0.065(2) -0.0065(17) 0.0279(18) -0.0049(15)
O11 0.0435(19) 0.0326(18) 0.0263(17) -0.0027(14) 0.0050(15) 0.0131(15)
O12 0.0355(17) 0.0266(17) 0.0293(17) -0.0049(14) 0.0066(14) 0.0098(14)
C8 0.019(2) 0.022(2) 0.024(2) -0.0027(18) 0.0045(17) 0.0039(16)
C9 0.029(2) 0.033(3) 0.040(3) -0.005(2) 0.020(2) 0.001(2)
C10 0.032(2) 0.027(2) 0.047(3) -0.007(2) 0.021(2) 0.006(2)
C11 0.021(2) 0.025(2) 0.036(3) -0.003(2) -0.0002(19) 0.0040(18)
C12 0.035(3) 0.036(3) 0.033(3) -0.005(2) 0.016(2) -0.004(2)
C13 0.032(2) 0.029(3) 0.032(2) -0.011(2) 0.017(2) 0.000(2)
C14 0.037(3) 0.031(3) 0.053(3) 0.000(2) 0.012(2) 0.002(2)
S5 0.033(2) 0.0172(12) 0.048(3) -0.0080(17) 0.025(2) -0.0046(12)
O13 0.043(4) 0.019(3) 0.062(6) -0.006(3) 0.038(4) -0.004(3)
O14 0.060(4) 0.026(3) 0.052(5) 0.002(3) 0.032(3) 0.005(3)
S5A 0.018(2) 0.0157(17) 0.021(3) -0.002(2) 0.003(2) 0.0002(13)
O13A 0.048(8) 0.024(5) 0.046(8) -0.012(5) 0.036(7) -0.011(5)
O14A 0.051(6) 0.023(6) 0.049(9) 0.009(6) 0.000(6) 0.020(5)
O15 0.053(2) 0.0241(17) 0.078(3) -0.0208(17) 0.0502(19) -0.0191(15)
C15 0.034(3) 0.020(2) 0.056(3) -0.013(2) 0.031(2) -0.0084(19)
C16 0.027(2) 0.025(2) 0.059(3) 0.000(2) 0.018(2) 0.001(2)
C17 0.031(2) 0.024(2) 0.044(3) -0.011(2) 0.016(2) -0.0046(19)
C18 0.033(2) 0.021(2) 0.051(3) 0.003(2) 0.028(2) 0.0029(19)
C19 0.043(3) 0.044(3) 0.036(3) 0.002(2) 0.018(2) -0.001(2)
C20 0.048(3) 0.049(3) 0.040(3) -0.021(3) 0.024(3) -0.019(3)
C21 0.065(4) 0.027(3) 0.078(4) 0.012(3) 0.047(3) 0.003(3)
O1W 0.0244(16) 0.0268(16) 0.0378(18) 0.0000(14) 0.0125(14) -0.0012(13)
O2W 0.0303(16) 0.0189(15) 0.0397(18) 0.0035(14) 0.0193(14) 0.0036(13)
O3W 0.0340(17) 0.0285(17) 0.0361(18) 0.0028(14) 0.0162(14) 0.0072(14)
O4W 0.0378(18) 0.0276(17) 0.047(2) -0.0129(16) 0.0231(16) -0.0074(14)
O5W 0.0375(19) 0.0316(19) 0.040(2) 0.0055(15) 0.0063(16) 0.0047(15)
O6WA 0.002(3) 0.021(4) 0.018(3) -0.009(3) 0.002(3) -0.004(2)
O6WB 0.012(4) 0.085(7) 0.106(8) -0.085(7) -0.007(5) 0.002(4)
O6WC 0.024(8) 0.032(9) 0.028(8) -0.005(7) 0.004(6) -0.009(7)
O7WA 0.024(3) 0.031(4) 0.036(4) 0.000(3) 0.014(3) 0.004(3)
O7WB 0.023(3) 0.051(5) 0.035(4) 0.010(3) 0.012(3) 0.008(3)
O8WA 0.022(4) 0.018(6) 0.028(4) -0.009(4) 0.013(3) -0.006(4)
O8WB 0.033(4) 0.054(9) 0.044(4) 0.014(5) 0.016(3) 0.012(5)

loop_
_atom_type_symbol
_atom_type_description
_atom_type_scat_dispersion_real
_atom_type_scat_dispersion_imag
_atom_type_scat_source
C C 0.0033 0.0016 'International Tables Vol C Tables 4.2.6.8 and 6.1.1.4'
H H 0.0000 0.0000 'International Tables Vol C Tables 4.2.6.8 and 6.1.1.4'
O O 0.0106 0.0060 'International Tables Vol C Tables 4.2.6.8 and 6.1.1.4'
S S 0.1246 0.1234 'International Tables Vol C Tables 4.2.6.8 and 6.1.1.4'
Mo Mo -1.6832 0.6857 'International Tables Vol C Tables 4.2.6.8 and 6.1.1.4'
W W -0.8490 6.8722 'International Tables Vol C Tables 4.2.6.8 and 6.1.1.4'

loop_
_geom_angle_atom_site_label_1
_geom_angle_atom_site_label_2
_geom_angle_atom_site_label_3
_geom_angle
_geom_angle_site_symmetry_1
_geom_angle_site_symmetry_3
O3 W1 O1 80.65(10) . .
O3 W1 O2 77.53(11) . .
O1 W1 O2 79.17(10) . .
O3 W1 S2 86.75(8) . 2_655
O1 W1 S2 88.84(7) . 2_655
O2 W1 S2 161.52(8) . 2_655
O3 W1 S2 161.86(8) . .
O1 W1 S2 84.99(7) . .
O2 W1 S2 88.96(8) . .
S2 W1 S2 104.08(3) 2_655 .
O3 W1 S1 88.89(8) . .
O1 W1 S1 160.84(8) . .
O2 W1 S1 82.93(8) . .
S2 W1 S1 106.67(4) 2_655 .
S2 W1 S1 101.55(4) . .
O3 W1 W2 97.59(8) . .
O1 W1 W2 143.22(7) . .
O2 W1 W2 136.72(7) . .
S2 W1 W2 54.46(2) 2_655 .
S2 W1 W2 100.55(2) . .
S1 W1 W2 53.84(3) . .
O3 W1 W1 139.89(8) . 2_655
O1 W1 W1 96.11(7) . 2_655
O2 W1 W1 141.55(8) . 2_655
S2 W1 W1 53.15(3) 2_655 2_655
S2 W1 W1 52.60(2) . 2_655
S1 W1 W1 102.17(3) . 2_655
W2 W1 W1 61.812(6) . 2_655
O3 W1 Mo1 139.89(8) . 2_655
O1 W1 Mo1 96.11(7) . 2_655
O2 W1 Mo1 141.55(8) . 2_655
S2 W1 Mo1 53.15(3) 2_655 2_655
S2 W1 Mo1 52.60(2) . 2_655
S1 W1 Mo1 102.17(3) . 2_655
W2 W1 Mo1 61.812(6) . 2_655
W1 W1 Mo1 0.000(11) 2_655 2_655
O3 W1 W2 141.41(8) . 2_655
O1 W1 W2 137.46(7) . 2_655
O2 W1 W2 100.57(8) . 2_655
S2 W1 W2 97.77(3) 2_655 2_655
S2 W1 W2 52.59(2) . 2_655
S1 W1 W2 53.00(3) . 2_655
W2 W1 W2 57.234(9) . 2_655
W1 W1 W2 57.826(7) 2_655 2_655
Mo1 W1 W2 57.826(7) 2_655 2_655
O3 W1 Mo2 141.41(8) . 2_655
O1 W1 Mo2 137.46(7) . 2_655
O2 W1 Mo2 100.57(8) . 2_655
S2 W1 Mo2 97.77(3) 2_655 2_655
S2 W1 Mo2 52.59(2) . 2_655
S1 W1 Mo2 53.00(3) . 2_655
W2 W1 Mo2 57.234(9) . 2_655
W1 W1 Mo2 57.826(7) 2_655 2_655
Mo1 W1 Mo2 57.826(7) 2_655 2_655
W2 W1 Mo2 0.000(13) 2_655 2_655
O4 W2 O5 81.11(11) . .
O4 W2 O6 78.79(11) . .
O5 W2 O6 80.29(11) . .
O4 W2 S1 85.40(9) . .
O5 W2 S1 87.35(9) . .
O6 W2 S1 161.22(8) . .
O4 W2 S2 87.34(8) . 2_655
O5 W2 S2 161.39(8) . 2_655
O6 W2 S2 83.19(8) . 2_655
S1 W2 S2 106.31(4) . 2_655
O4 W2 S1 160.74(9) . 2_655
O5 W2 S1 86.32(9) . 2_655
O6 W2 S1 84.76(8) . 2_655
S1 W2 S1 108.64(4) . 2_655
S2 W2 S1 100.70(4) 2_655 2_655
O4 W2 Mo2 141.15(8) . 2_655
O5 W2 Mo2 96.01(7) . 2_655
O6 W2 Mo2 139.29(8) . 2_655
S1 W2 Mo2 55.75(3) . 2_655
S2 W2 Mo2 102.11(2) 2_655 2_655
S1 W2 Mo2 54.53(3) 2_655 2_655
O4 W2 W2 141.15(8) . 2_655
O5 W2 W2 96.01(7) . 2_655
O6 W2 W2 139.29(8) . 2_655
S1 W2 W2 55.75(3) . 2_655
S2 W2 W2 102.11(2) 2_655 2_655
S1 W2 W2 54.53(3) 2_655 2_655
Mo2 W2 W2 0.000(12) 2_655 2_655
O4 W2 W1 95.12(8) . .
O5 W2 W1 141.60(9) . .
O6 W2 W1 136.79(7) . .
S1 W2 W1 54.26(3) . .
S2 W2 W1 53.67(2) 2_655 .
S1 W2 W1 103.77(3) 2_655 .
Mo2 W2 W1 63.507(7) 2_655 .
W2 W2 W1 63.507(7) 2_655 .
O4 W2 Mo1 139.58(8) . 2_655
O5 W2 Mo1 138.44(9) . 2_655
O6 W2 Mo1 97.28(8) . 2_655
S1 W2 Mo1 101.34(3) . 2_655
S2 W2 Mo1 52.38(3) 2_655 2_655
S1 W2 Mo1 52.29(3) 2_655 2_655
Mo2 W2 Mo1 59.259(7) 2_655 2_655
W2 W2 Mo1 59.259(7) 2_655 2_655
W1 W2 Mo1 60.362(9) . 2_655
O4 W2 W1 139.58(8) . 2_655
O5 W2 W1 138.44(9) . 2_655
O6 W2 W1 97.28(8) . 2_655
S1 W2 W1 101.34(3) . 2_655
S2 W2 W1 52.38(3) 2_655 2_655
S1 W2 W1 52.29(3) 2_655 2_655
Mo2 W2 W1 59.259(7) 2_655 2_655
W2 W2 W1 59.259(7) 2_655 2_655
W1 W2 W1 60.362(9) . 2_655
Mo1 W2 W1 0.000(11) 2_655 2_655
W2 S1 W1 71.90(3) . .
W2 S1 Mo2 69.73(3) . 2_655
W1 S1 Mo2 74.72(3) . 2_655
W2 S1 W2 69.73(3) . 2_655
W1 S1 W2 74.72(3) . 2_655
Mo2 S1 W2 0.000(13) 2_655 2_655
Mo1 S2 W1 0.000(15) 2_655 2_655
Mo1 S2 W1 74.25(3) 2_655 .
W1 S2 W1 74.25(3) 2_655 .
Mo1 S2 Mo2 71.88(3) 2_655 2_655
W1 S2 Mo2 71.88(3) 2_655 2_655
W1 S2 Mo2 75.03(3) . 2_655
Mo1 S2 W2 71.88(3) 2_655 2_655
W1 S2 W2 71.88(3) 2_655 2_655
W1 S2 W2 75.03(3) . 2_655
Mo2 S2 W2 0.000(17) 2_655 2_655
O8 S3 O7 111.29(18) . .
O8 S3 O9 111.82(17) . .
O7 S3 O9 112.35(18) . .
O8 S3 C1 107.84(18) . .
O7 S3 C1 106.47(18) . .
O9 S3 C1 106.72(18) . .
C2 C1 C6 120.1(4) . .
C2 C1 S3 120.6(3) . .
C6 C1 S3 119.2(3) . .
C3 C2 C1 119.1(4) . .
C2 C3 C4 121.9(4) . .
C3 C4 C5 117.8(4) . .
C3 C4 C7 121.3(4) . .
C5 C4 C7 120.9(4) . .
C6 C5 C4 121.2(4) . .
C5 C6 C1 119.8(4) . .
O10 S4 O12 113.7(2) . .
O10 S4 O11 111.7(2) . .
O12 S4 O11 111.96(18) . .
O10 S4 C8 106.64(19) . .
O12 S4 C8 106.03(19) . .
O11 S4 C8 106.25(19) . .
C13 C8 C9 119.6(4) . .
C13 C8 S4 119.0(3) . .
C9 C8 S4 121.3(3) . .
C10 C9 C8 120.4(4) . .
C9 C10 C11 121.1(4) . .
C12 C11 C10 117.4(4) . .
C12 C11 C14 120.4(4) . .
C10 C11 C14 122.2(4) . .
C11 C12 C13 121.6(4) . .
C8 C13 C12 120.0(4) . .
O14 S5 O13 114.0(4) . .
O14 S5 O15 117.0(4) . .
O13 S5 O15 107.6(4) . .
O14 S5 C15 112.8(4) . .
O13 S5 C15 104.0(3) . .
O15 S5 C15 99.6(4) . .
O15 S5A O13A 115.7(5) . .
O15 S5A O14A 107.6(7) . .
O13A S5A O14A 108.2(8) . .
O15 S5A C15 113.8(4) . .
O13A S5A C15 109.1(5) . .
O14A S5A C15 101.2(6) . .
S5A O15 S5 23.2(2) . .
C20 C15 C16 120.4(4) . .
C20 C15 S5A 107.6(5) . .
C16 C15 S5A 131.9(5) . .
C20 C15 S5 127.1(5) . .
C16 C15 S5 112.6(5) . .
S5A C15 S5 19.81(14) . .
C17 C16 C15 119.1(5) . .
C16 C17 C18 121.9(5) . .
C17 C18 C19 117.8(4) . .
C17 C18 C21 121.1(5) . .
C19 C18 C21 121.1(5) . .
C20 C19 C18 121.3(5) . .
C15 C20 C19 119.5(5) . .

loop_
_geom_bond_atom_site_label_1
_geom_bond_atom_site_label_2
_geom_bond_distance
_geom_bond_site_symmetry_2
W1 O3 2.128(3) .
W1 O1 2.144(3) .
W1 O2 2.148(3) .
W1 S2 2.3437(10) 2_655
W1 S2 2.3607(10) .
W1 S1 2.3611(10) .
W1 W2 2.7650(3) .
W1 W1 2.8393(4) 2_655
W1 Mo1 2.8393(4) 2_655
W1 W2 2.8793(3) 2_655
W1 Mo2 2.8793(3) 2_655
W2 O4 2.125(3) .
W2 O5 2.154(3) .
W2 O6 2.181(3) .
W2 S1 2.3486(12) .
W2 S2 2.3673(10) 2_655
W2 S1 2.3836(12) 2_655
W2 Mo2 2.7052(4) 2_655
W2 W2 2.7052(4) 2_655
W2 Mo1 2.8793(3) 2_655
W2 W1 2.8793(3) 2_655
S1 Mo2 2.3836(12) 2_655
S1 W2 2.3836(12) 2_655
S2 Mo1 2.3437(10) 2_655
S2 W1 2.3437(10) 2_655
S2 Mo2 2.3673(10) 2_655
S2 W2 2.3673(10) 2_655
S3 O8 1.442(3) .
S3 O7 1.460(3) .
S3 O9 1.466(3) .
S3 C1 1.767(4) .
C1 C2 1.384(5) .
C1 C6 1.387(5) .
C2 C3 1.379(6) .
C3 C4 1.383(6) .
C4 C5 1.395(6) .
C4 C7 1.508(6) .
C5 C6 1.372(6) .
S4 O10 1.449(3) .
S4 O12 1.459(3) .
S4 O11 1.465(3) .
S4 C8 1.766(4) .
C8 C13 1.371(6) .
C8 C9 1.379(6) .
C9 C10 1.371(6) .
C10 C11 1.400(6) .
C11 C12 1.379(6) .
C11 C14 1.513(6) .
C12 C13 1.385(6) .
S5 O14 1.410(7) .
S5 O13 1.481(6) .
S5 O15 1.568(7) .
S5 C15 1.833(6) .
S5A O15 1.369(6) .
S5A O13A 1.465(10) .
S5A O14A 1.476(12) .
S5A C15 1.731(7) .
C15 C20 1.372(7) .
C15 C16 1.387(7) .
C16 C17 1.373(6) .
C17 C18 1.376(6) .
C18 C19 1.390(7) .
C18 C21 1.509(6) .
C19 C20 1.375(7) .
O6WC O6WC 1.53(3) 5
